data_2222641
loop_
_publ_author_name
'Kele\,so\(glu, Zeynep'
'B\"uy\"ukg\"ung\"or, Orhan'
'Albayrak, \,Ci\(gdem'
'Odaba\,so\(glu, Mustafa'

_publ_section_title
;
 3-[(<i>E</i>)-(4-Ethylphenyl)iminomethyl]benzene-1,2-diol
;
_journal_coeditor_code CI2862
_journal_issue 8
_journal_name_full 'Acta Crystallographica Section E'
_journal_page_first o2055
_journal_paper_doi 10.1107/S1600536809029924
_journal_volume 65
_journal_year 2009
_chemical_formula_iupac 'C15 H15 N O2'
_chemical_formula_moiety 'C15 H15 N O2'
_chemical_formula_sum 'C15 H15 N O2'
_chemical_formula_weight 241.28
_chemical_name_systematic
;
3-[(<i>E</i>)-(4-Ethylphenyl)iminomethyl]benzene-1,2-diol
;
_space_group_IT_number 2
_symmetry_cell_setting triclinic
_symmetry_space_group_name_Hall '-P 1'
_symmetry_space_group_name_H-M 'P -1'
_atom_sites_solution_hydrogens geom
_atom_sites_solution_primary direct
_atom_sites_solution_secondary difmap
_audit_creation_method SHELXL-97
_cell_angle_alpha 87.326(6)
_cell_angle_beta 86.397(6)
_cell_angle_gamma 69.394(5)
_cell_formula_units_Z 2
_cell_length_a 6.1893(4)
_cell_length_b 8.7704(6)
_cell_length_c 12.7605(9)
_cell_measurement_reflns_used 8683
_cell_measurement_temperature 296
_cell_measurement_theta_max 27.95
_cell_measurement_theta_min 1.60
_cell_volume 646.85(8)
_computing_cell_refinement 'X-AREA (Stoe & Cie, 2002)'
_computing_data_collection 'X-AREA (Stoe & Cie, 2002)'
_computing_data_reduction 'X-RED32 (Stoe & Cie, 2002)'
_computing_molecular_graphics 'ORTEP-3 for Windows (Farrugia, 1997)'
_computing_publication_material 'WinGX (Farrugia, 1999)'
_computing_structure_refinement 'SHELXL97 (Sheldrick, 2008)'
_computing_structure_solution 'SHELXS97 (Sheldrick, 2008)'
_diffrn_ambient_temperature 296
_diffrn_detector_area_resol_mean 6.67
_diffrn_measured_fraction_theta_full 1.000
_diffrn_measured_fraction_theta_max 1.000
_diffrn_measurement_device_type 'Stoe IPDS II'
_diffrn_measurement_method 'rotation method'
_diffrn_radiation_monochromator graphite
_diffrn_radiation_source 'fine-focus sealed tube'
_diffrn_radiation_type MoK\a
_diffrn_radiation_wavelength 0.71073
_diffrn_reflns_av_R_equivalents 0.0416
_diffrn_reflns_av_sigmaI/netI 0.0260
_diffrn_reflns_limit_h_max 7
_diffrn_reflns_limit_h_min -7
_diffrn_reflns_limit_k_max 11
_diffrn_reflns_limit_k_min -11
_diffrn_reflns_limit_l_max 15
_diffrn_reflns_limit_l_min -15
_diffrn_reflns_number 8683
_diffrn_reflns_theta_full 26.50
_diffrn_reflns_theta_max 26.50
_diffrn_reflns_theta_min 1.60
_exptl_absorpt_coefficient_mu 0.082
_exptl_absorpt_correction_T_max 0.9793
_exptl_absorpt_correction_T_min 0.9662
_exptl_absorpt_correction_type integration
_exptl_absorpt_process_details '(X-RED32; Stoe & Cie, 2002)'
_exptl_crystal_colour red
_exptl_crystal_density_diffrn 1.239
_exptl_crystal_density_method 'not measured'
_exptl_crystal_description Prism
_exptl_crystal_F_000 256
_exptl_crystal_size_max 0.54
_exptl_crystal_size_mid 0.41
_exptl_crystal_size_min 0.31
_refine_diff_density_max 0.241
_refine_diff_density_min -0.131
_refine_ls_extinction_coef 0.030(7)
_refine_ls_extinction_expression Fc^*^=kFc[1+0.001xFc^2^\l^3^/sin(2\q)]^-1/4^
_refine_ls_extinction_method 'SHELXL97 (Sheldrick, 2008)'
_refine_ls_goodness_of_fit_ref 1.033
_refine_ls_hydrogen_treatment mixed
_refine_ls_matrix_type full
_refine_ls_number_parameters 191
_refine_ls_number_reflns 2668
_refine_ls_number_restraints 28
_refine_ls_restrained_S_all 1.081
_refine_ls_R_factor_all 0.0728
_refine_ls_R_factor_gt 0.0507
_refine_ls_shift/su_max 0.001
_refine_ls_shift/su_mean 0.001
_refine_ls_structure_factor_coef Fsqd
_refine_ls_weighting_details 'calc w=1/[\s^2^(Fo^2^)+(0.0674P)^2^+0.1042P] where P=(Fo^2^+2Fc^2^)/3'
_refine_ls_weighting_scheme calc
_refine_ls_wR_factor_gt 0.1354
_refine_ls_wR_factor_ref 0.1480
_reflns_number_gt 1896
_reflns_number_total 2668
_reflns_threshold_expression I>2\s(I)
_cod_data_source_file ci2862.cif
_cod_data_source_block I
_cod_depositor_comments
;
The following automatic conversions were performed:
'_symmetry_cell_setting' value 'Triclinic' changed to 'triclinic'
according to '/home/saulius/struct/CIF-dictionaries/cif_core.dic'
dictionary named 'cif_core.dic' version 2.4.1 from 2010-06-29.

Automatic conversion script
Id: cif_fix_enum 1527 2010-12-29 10:47:43Z saulius 

The following automatic conversions were performed:

'_symmetry_cell_setting' value 'Triclinic' changed to 'triclinic'
according to /home/saulius/struct/CIF-dictionaries/cif_core.dic
dictionary named 'cif_core.dic' version 2.4.1 from 2010-06-29.

Automatic conversion script
Id: cif_fix_values 1715 2011-07-08 13:25:40Z adriana 
;
_cod_database_code 2222641
_cod_database_fobs_code 2222641

loop_
_symmetry_equiv_pos_as_xyz
'x, y, z'
'-x, -y, -z'

loop_
_atom_site_type_symbol
_atom_site_label
_atom_site_fract_x
_atom_site_fract_y
_atom_site_fract_z
_atom_site_U_iso_or_equiv
_atom_site_adp_type
_atom_site_calc_flag
_atom_site_refinement_flags
_atom_site_occupancy
_atom_site_disorder_assembly
_atom_site_disorder_group
C C1 0.5280(3) 0.5619(2) 0.34375(15) 0.0590(5) Uani d . 1 . .
C C2 0.3189(3) 0.5824(2) 0.40019(14) 0.0557(4) Uani d . 1 . .
C C3 0.2107(3) 0.7228(2) 0.45769(15) 0.0583(5) Uani d . 1 . .
C C4 0.3058(3) 0.8430(2) 0.45564(17) 0.0664(5) Uani d . 1 . .
H H4 0.2322 0.9372 0.4932 0.080 Uiso calc R 1 . .
C C5 0.5101(4) 0.8250(2) 0.39809(18) 0.0717(6) Uani d . 1 . .
H H5 0.5719 0.9076 0.3964 0.086 Uiso calc R 1 . .
C C6 0.6212(4) 0.6859(2) 0.34379(17) 0.0700(5) Uani d . 1 . .
H H6 0.7600 0.6736 0.3065 0.084 Uiso calc R 1 . .
C C7 0.6472(3) 0.4135(2) 0.28805(15) 0.0636(5) Uani d . 1 A .
H H7 0.7913 0.3996 0.2554 0.076 Uiso calc R 1 . .
C C8 0.6932(3) 0.1541(2) 0.23042(15) 0.0629(5) Uani d . 1 A .
C C9 0.9261(4) 0.0745(3) 0.24457(18) 0.0752(6) Uani d . 1 . .
H H9 1.0026 0.1169 0.2892 0.090 Uiso calc R 1 . .
C C10 1.0450(4) -0.0671(3) 0.1929(2) 0.0914(8) Uani d . 1 A .
H H10 1.2010 -0.1202 0.2041 0.110 Uiso calc R 1 . .
C C11 0.9377(5) -0.1323(3) 0.1246(2) 0.0994(8) Uani d D 1 . .
C C12 0.7038(5) -0.0553(3) 0.1148(2) 0.0949(8) Uani d . 1 A .
H H12 0.6263 -0.0994 0.0718 0.114 Uiso calc R 1 . .
C C13 0.5816(4) 0.0857(3) 0.16706(18) 0.0789(6) Uani d . 1 . .
H H13 0.4233 0.1347 0.1595 0.095 Uiso calc R 1 A .
C C14A 1.0861(17) -0.2683(8) 0.0432(7) 0.120(3) Uani d PDU 0.587(11) A 1
H H14A 0.9952 -0.2714 -0.0153 0.144 Uiso calc PR 0.587(11) A 1
H H14B 1.2235 -0.2474 0.0164 0.144 Uiso calc PR 0.587(11) A 1
C C15A 1.1473(16) -0.4208(9) 0.1053(5) 0.143(3) Uani d PDU 0.587(11) A 1
H H15A 1.2155 -0.5112 0.0597 0.214 Uiso calc PR 0.587(11) A 1
H H15B 1.0107 -0.4296 0.1409 0.214 Uiso calc PR 0.587(11) A 1
H H15C 1.2558 -0.4216 0.1561 0.214 Uiso calc PR 0.587(11) A 1
C C14B 1.0391(18) -0.3057(11) 0.0870(10) 0.116(4) Uani d PDU 0.413(11) A 2
H H14C 1.0239 -0.3787 0.1441 0.139 Uiso calc PR 0.413(11) A 2
H H14D 0.9493 -0.3172 0.0303 0.139 Uiso calc PR 0.413(11) A 2
C C15B 1.273(2) -0.3543(17) 0.0517(11) 0.164(5) Uani d PDU 0.413(11) A 2
H H15D 1.2997 -0.4273 -0.0053 0.246 Uiso calc PR 0.413(11) A 2
H H15E 1.3686 -0.4085 0.1082 0.246 Uiso calc PR 0.413(11) A 2
H H15F 1.3090 -0.2601 0.0282 0.246 Uiso calc PR 0.413(11) A 2
N N1 0.5630(3) 0.30067(18) 0.28177(13) 0.0637(4) Uani d . 1 . .
O O1 0.2152(2) 0.46864(15) 0.40254(11) 0.0659(4) Uani d . 1 . .
O O2 0.0118(2) 0.74271(17) 0.51685(13) 0.0749(5) Uani d . 1 . .
H H1 0.314(5) 0.386(3) 0.358(2) 0.099(8) Uiso d . 1 . .
H H2 -0.027(5) 0.655(4) 0.515(2) 0.111(9) Uiso d . 1 . .

loop_
_atom_site_aniso_label
_atom_site_aniso_U_11
_atom_site_aniso_U_22
_atom_site_aniso_U_33
_atom_site_aniso_U_12
_atom_site_aniso_U_13
_atom_site_aniso_U_23
C1 0.0606(11) 0.0534(10) 0.0622(11) -0.0192(8) -0.0047(9) 0.0012(8)
C2 0.0577(10) 0.0463(9) 0.0641(11) -0.0189(8) -0.0078(8) -0.0009(7)
C3 0.0546(10) 0.0491(9) 0.0695(12) -0.0150(8) -0.0065(8) -0.0049(8)
C4 0.0681(12) 0.0502(10) 0.0818(13) -0.0197(9) -0.0128(10) -0.0079(9)
C5 0.0766(13) 0.0580(11) 0.0896(15) -0.0339(10) -0.0112(11) 0.0003(10)
C6 0.0674(12) 0.0667(12) 0.0807(14) -0.0301(10) -0.0005(10) 0.0004(10)
C7 0.0628(11) 0.0606(11) 0.0638(12) -0.0185(9) 0.0036(9) -0.0008(9)
C8 0.0712(12) 0.0564(10) 0.0585(11) -0.0195(9) 0.0014(9) -0.0034(8)
C9 0.0736(13) 0.0669(12) 0.0793(14) -0.0156(10) -0.0063(10) -0.0143(10)
C10 0.0826(16) 0.0733(14) 0.1042(19) -0.0078(12) -0.0029(13) -0.0206(13)
C11 0.112(2) 0.0714(14) 0.104(2) -0.0159(14) -0.0015(15) -0.0307(13)
C12 0.117(2) 0.0750(15) 0.0955(18) -0.0321(15) -0.0172(15) -0.0207(13)
C13 0.0826(15) 0.0695(13) 0.0861(15) -0.0265(11) -0.0127(12) -0.0062(11)
C14A 0.144(6) 0.085(4) 0.129(5) -0.042(4) 0.014(4) 0.013(3)
C15A 0.182(7) 0.098(5) 0.114(4) -0.007(4) 0.007(4) -0.021(3)
C14B 0.137(6) 0.059(5) 0.136(7) -0.016(4) 0.034(5) -0.044(5)
C15B 0.156(8) 0.135(7) 0.185(9) -0.036(6) 0.038(7) -0.029(6)
N1 0.0668(10) 0.0559(9) 0.0655(10) -0.0181(7) 0.0016(7) -0.0054(7)
O1 0.0642(8) 0.0517(7) 0.0840(10) -0.0234(6) 0.0090(7) -0.0149(6)
O2 0.0646(9) 0.0587(8) 0.1033(12) -0.0236(7) 0.0119(7) -0.0265(7)

loop_
_atom_type_symbol
_atom_type_description
_atom_type_scat_dispersion_real
_atom_type_scat_dispersion_imag
_atom_type_scat_source
C C 0.0033 0.0016 'International Tables Vol C Tables 4.2.6.8 and 6.1.1.4'
H H 0.0000 0.0000 'International Tables Vol C Tables 4.2.6.8 and 6.1.1.4'
N N 0.0061 0.0033 'International Tables Vol C Tables 4.2.6.8 and 6.1.1.4'
O O 0.0106 0.0060 'International Tables Vol C Tables 4.2.6.8 and 6.1.1.4'

loop_
_geom_angle_atom_site_label_1
_geom_angle_atom_site_label_2
_geom_angle_atom_site_label_3
_geom_angle_site_symmetry_1
_geom_angle_site_symmetry_3
_geom_angle
_geom_angle_publ_flag
C2 C1 C6 . . 118.93(17) ?
C2 C1 C7 . . 120.31(17) ?
C6 C1 C7 . . 120.76(18) ?
O1 C2 C3 . . 117.70(17) ?
O1 C2 C1 . . 122.45(16) ?
C3 C2 C1 . . 119.85(16) ?
O2 C3 C4 . . 119.15(17) ?
O2 C3 C2 . . 121.02(16) ?
C4 C3 C2 . . 119.83(18) ?
C3 C4 C5 . . 120.55(18) ?
C3 C4 H4 . . 119.7 ?
C5 C4 H4 . . 119.7 ?
C6 C5 C4 . . 120.14(19) ?
C6 C5 H5 . . 119.9 ?
C4 C5 H5 . . 119.9 ?
C5 C6 C1 . . 120.7(2) ?
C5 C6 H6 . . 119.7 ?
C1 C6 H6 . . 119.7 ?
N1 C7 C1 . . 122.76(18) ?
N1 C7 H7 . . 118.6 ?
C1 C7 H7 . . 118.6 ?
C13 C8 C9 . . 118.79(18) ?
C13 C8 N1 . . 118.77(19) ?
C9 C8 N1 . . 122.40(18) ?
C10 C9 C8 . . 120.3(2) ?
C10 C9 H9 . . 119.9 ?
C8 C9 H9 . . 119.9 ?
C9 C10 C11 . . 121.5(2) ?
C9 C10 H10 . . 119.3 ?
C11 C10 H10 . . 119.3 ?
C12 C11 C10 . . 117.4(2) ?
C12 C11 C14B . . 116.2(5) ?
C10 C11 C14B . . 123.6(5) ?
C12 C11 C14A . . 120.4(4) ?
C10 C11 C14A . . 121.0(4) ?
C11 C12 C13 . . 121.7(2) ?
C11 C12 H12 . . 119.2 ?
C13 C12 H12 . . 119.2 ?
C8 C13 C12 . . 120.2(2) ?
C8 C13 H13 . . 119.9 ?
C12 C13 H13 . . 119.9 ?
C15A C14A C11 . . 104.1(6) ?
C15A C14A H14A . . 110.9 ?
C11 C14A H14A . . 110.9 ?
C15A C14A H14B . . 110.9 ?
C11 C14A H14B . . 110.9 ?
H14A C14A H14B . . 109.0 ?
C14A C15A H15A . . 109.5 ?
C14A C15A H15B . . 109.5 ?
H15A C15A H15B . . 109.5 ?
C14A C15A H15C . . 109.5 ?
H15A C15A H15C . . 109.5 ?
H15B C15A H15C . . 109.5 ?
C15B C14B C11 . . 114.5(9) ?
C15B C14B H14C . . 108.6 ?
C11 C14B H14C . . 108.6 ?
C15B C14B H14D . . 108.6 ?
C11 C14B H14D . . 108.6 ?
H14C C14B H14D . . 107.6 ?
C14B C15B H15D . . 109.5 ?
C14B C15B H15E . . 109.5 ?
H15D C15B H15E . . 109.5 ?
C14B C15B H15F . . 109.5 ?
H15D C15B H15F . . 109.5 ?
H15E C15B H15F . . 109.5 ?
C7 N1 C8 . . 120.19(17) ?
C2 O1 H1 . . 103.8(15) ?
C3 O2 H2 . . 111.0(18) ?

loop_
_geom_bond_atom_site_label_1
_geom_bond_atom_site_label_2
_geom_bond_site_symmetry_2
_geom_bond_distance
_geom_bond_publ_flag
C1 C2 . 1.399(3) ?
C1 C6 . 1.399(3) ?
C1 C7 . 1.445(3) ?
C2 O1 . 1.361(2) ?
C2 C3 . 1.395(2) ?
C3 O2 . 1.364(2) ?
C3 C4 . 1.375(3) ?
C4 C5 . 1.385(3) ?
C4 H4 . 0.93 ?
C5 C6 . 1.367(3) ?
C5 H5 . 0.93 ?
C6 H6 . 0.93 ?
C7 N1 . 1.278(2) ?
C7 H7 . 0.93 ?
C8 C13 . 1.378(3) ?
C8 C9 . 1.382(3) ?
C8 N1 . 1.419(2) ?
C9 C10 . 1.375(3) ?
C9 H9 . 0.93 ?
C10 C11 . 1.383(4) ?
C10 H10 . 0.93 ?
C11 C12 . 1.376(4) ?
C11 C14B . 1.514(7) ?
C11 C14A . 1.603(8) ?
C12 C13 . 1.379(3) ?
C12 H12 . 0.93 ?
C13 H13 . 0.93 ?
C14A C15A . 1.464(11) ?
C14A H14A . 0.97 ?
C14A H14B . 0.97 ?
C15A H15A . 0.96 ?
C15A H15B . 0.96 ?
C15A H15C . 0.96 ?
C14B C15B . 1.405(15) ?
C14B H14C . 0.97 ?
C14B H14D . 0.97 ?
C15B H15D . 0.96 ?
C15B H15E . 0.96 ?
C15B H15F . 0.96 ?
O1 H1 . 0.95(3) ?
O2 H2 . 0.88(3) ?

loop_
_geom_hbond_atom_site_label_D
_geom_hbond_atom_site_label_H
_geom_hbond_atom_site_label_A
_geom_hbond_site_symmetry_A
_geom_hbond_distance_DH
_geom_hbond_distance_HA
_geom_hbond_distance_DA
_geom_hbond_angle_DHA
O1 H1 N1 . 0.95(3) 1.72(3) 2.596(2) 152(2)
O2 H2 O1 . 0.88(3) 2.29(3) 2.7307(19) 111(2)
O2 H2 O1 2_566 0.88(3) 2.06(3) 2.818(2) 143(2)

loop_
_geom_torsion_atom_site_label_1
_geom_torsion_atom_site_label_2
_geom_torsion_atom_site_label_3
_geom_torsion_atom_site_label_4
_geom_torsion_site_symmetry_1
_geom_torsion_site_symmetry_2
_geom_torsion_site_symmetry_3
_geom_torsion_site_symmetry_4
_geom_torsion
_geom_torsion_publ_flag
C6 C1 C2 O1 . . . . 178.84(17) ?
C7 C1 C2 O1 . . . . -2.3(3) ?
C6 C1 C2 C3 . . . . -1.9(3) ?
C7 C1 C2 C3 . . . . 177.02(17) ?
O1 C2 C3 O2 . . . . 2.1(3) ?
C1 C2 C3 O2 . . . . -177.26(17) ?
O1 C2 C3 C4 . . . . -178.37(17) ?
C1 C2 C3 C4 . . . . 2.3(3) ?
O2 C3 C4 C5 . . . . 178.65(18) ?
C2 C3 C4 C5 . . . . -0.9(3) ?
C3 C4 C5 C6 . . . . -0.9(3) ?
C4 C5 C6 C1 . . . . 1.4(3) ?
C2 C1 C6 C5 . . . . 0.0(3) ?
C7 C1 C6 C5 . . . . -178.83(18) ?
C2 C1 C7 N1 . . . . 4.6(3) ?
C6 C1 C7 N1 . . . . -176.53(19) ?
C13 C8 C9 C10 . . . . 2.5(3) ?
N1 C8 C9 C10 . . . . -179.9(2) ?
C8 C9 C10 C11 . . . . 1.1(4) ?
C9 C10 C11 C12 . . . . -3.7(4) ?
C9 C10 C11 C14B . . . . -164.1(6) ?
C9 C10 C11 C14A . . . . 164.1(4) ?
C10 C11 C12 C13 . . . . 2.8(4) ?
C14B C11 C12 C13 . . . . 164.7(6) ?
C14A C11 C12 C13 . . . . -165.0(4) ?
C9 C8 C13 C12 . . . . -3.3(3) ?
N1 C8 C13 C12 . . . . 179.0(2) ?
C11 C12 C13 C8 . . . . 0.6(4) ?
C12 C11 C14A C15A . . . . -109.9(7) ?
C10 C11 C14A C15A . . . . 82.7(8) ?
C14B C11 C14A C15A . . . . -21.5(12) ?
C12 C11 C14B C15B . . . . 151.7(11) ?
C10 C11 C14B C15B . . . . -47.7(16) ?
C14A C11 C14B C15B . . . . 45.5(13) ?
C1 C7 N1 C8 . . . . -176.85(17) ?
C13 C8 N1 C7 . . . . -139.4(2) ?
C9 C8 N1 C7 . . . . 43.0(3) ?
